data_1571948
loop_
_publ_author_name
'Arnold, Robert E.'
'Saska, Jan'
'Mesquita-Ribeiro, Raquel'
'Dajas-Bailador, Federico'
'Taylor, Laurence'
'Lewis, William'
'Argent, Stephen'
'Shao, Huiling'
'Houk, Kendall N.'
'Denton, Ross M.'

_publ_section_title
;
 Total synthesis, biological evaluation and biosynthetic re-evaluation of
 <i>Illicium</i>-derived neolignans.
;
_journal_issue 30
_journal_name_full 'Chemical science'
_journal_page_first 11783
_journal_page_last 11793
_journal_paper_doi 10.1039/d4sc03232b
_journal_volume 15
_journal_year 2024
_chemical_formula_moiety 'C19 H19 Br O3'
_chemical_formula_sum 'C19 H19 Br O3'
_chemical_formula_weight 375.25
_space_group_crystal_system triclinic
_space_group_IT_number 2
_space_group_name_Hall '-P 1'
_space_group_name_H-M_alt 'P -1'
_atom_sites_solution_hydrogens geom
_atom_sites_solution_primary iterative
_atom_sites_solution_secondary difmap
_audit_creation_date 2018-02-12
_audit_creation_method
;
Olex2 1.2
(compiled 2017.08.10 svn.r3458 for OlexSys, GUI svn.r5381)
;
_audit_update_record
;
2024-01-23 deposited with the CCDC.	2024-06-13 downloaded from the CCDC.
;
_cell_angle_alpha 66.361(5)
_cell_angle_beta 82.591(4)
_cell_angle_gamma 75.387(4)
_cell_formula_units_Z 4
_cell_length_a 11.1367(5)
_cell_length_b 12.0896(6)
_cell_length_c 14.1443(7)
_cell_measurement_reflns_used 9461
_cell_measurement_temperature 120(2)
_cell_measurement_theta_max 74.0210
_cell_measurement_theta_min 3.4000
_cell_volume 1687.31(16)
_computing_cell_refinement 'CrysAlisPro 1.171.38.46 (Rigaku OD, 2015)'
_computing_data_collection 'CrysAlisPro 1.171.38.46 (Rigaku OD, 2015)'
_computing_data_reduction 'CrysAlisPro 1.171.38.46 (Rigaku OD, 2015)'
_computing_molecular_graphics 'Olex2 (Dolomanov et al., 2009)'
_computing_publication_material 'Olex2 (Dolomanov et al., 2009)'
_computing_structure_refinement 'ShelXL (Sheldrick, 2015)'
_computing_structure_solution 'olex2.solve (Bourhis et al., 2015)'
_diffrn_ambient_environment 'N2 gas'
_diffrn_ambient_temperature 120(2)
_diffrn_crystal_treatment 'flash frozen in gaseous N2'
_diffrn_detector 'CCD area detector'
_diffrn_detector_area_resol_mean 4.2207
_diffrn_detector_type 'Agilent Diffraction Titan S2 detector'
_diffrn_measured_fraction_theta_full 0.995
_diffrn_measured_fraction_theta_max 0.969
_diffrn_measurement_details
;
List of Runs (angles in degrees, time in seconds):

  # Type    Start    End  Width  t~exp~   \w     \q     \k     \f   Frames
#--------------------------------------------------------------------------
  1  \w    -27.00  67.00   1.00    1.00    --   42.81 -57.00  90.00   94
  2  \w     38.00  65.00   1.00    3.00    --  103.32-125.00 150.00   27
  3  \w     38.00  64.00   1.00    3.00    --  103.32-125.00 120.00   26
  4  \w     96.00 121.00   1.00    3.00    --  103.32-125.00 120.00   25
  5  \w     61.00 124.00   1.00    3.00    --  103.32 -77.00   0.00   63
  6  \w     92.00 120.00   1.00    3.00    --  103.32-125.00 -90.00   28
  7  \w     70.00 108.00   1.00    3.00    --  103.32 -94.00 -60.00   38
  8  \w     47.00  87.00   1.00    3.00    --  103.32 -94.00 -90.00   40
  9  \w     39.00  98.00   1.00    3.00    --  103.32 -45.00-120.00   59
 10  \w     34.00  77.00   1.00    3.00    --  103.32 -30.00 -60.00   43
 11  \w     34.00  83.00   1.00    3.00    --  103.32 -30.00-180.00   49
 12  \w     20.00 112.00   1.00    1.00    --   42.81  57.00-120.00   92
 13  \w     76.00 168.00   1.00    3.00    --  103.32  77.00-180.00   92
 14  \w     78.00 124.00   1.00    3.00    --  103.32 125.00 -90.00   46
 15  \w     91.00 171.00   1.00    3.00    --  103.32  30.00  90.00   80
 16  \w    135.00 160.00   1.00    3.00    --  103.32 125.00 120.00   25
 17  \w     84.00 117.00   1.00    3.00    --  103.32 125.00 120.00   33
 18  \w     38.00  74.00   1.00    3.00    --  103.32 -30.00  90.00   36
 19  \w     32.00 133.00   1.00    3.00    --  103.32 -77.00 120.00  101
 20  \w    -17.00  70.00   1.00    1.00    --   42.81 -77.00 -30.00   87
;
_diffrn_measurement_device '\k-geometry diffractometer'
_diffrn_measurement_device_type 'SuperNova, Titan S2'
_diffrn_measurement_method '\w scans'
_diffrn_measurement_specimen_support 'MiTeGen micromount'
_diffrn_orient_matrix_type 'CrysAlisPro convention (1999,Acta A55,543-557)'
_diffrn_orient_matrix_UB_11 -0.0749829000
_diffrn_orient_matrix_UB_12 -0.1019315000
_diffrn_orient_matrix_UB_13 0.0438369000
_diffrn_orient_matrix_UB_21 -0.0419095000
_diffrn_orient_matrix_UB_22 0.0361342000
_diffrn_orient_matrix_UB_23 0.0938547000
_diffrn_orient_matrix_UB_31 -0.1143579000
_diffrn_orient_matrix_UB_32 0.0929788000
_diffrn_orient_matrix_UB_33 -0.0584743000
_diffrn_radiation_monochromator mirror
_diffrn_radiation_probe x-ray
_diffrn_radiation_type CuK\a
_diffrn_radiation_wavelength 1.54184
_diffrn_reflns_av_R_equivalents 0.0214
_diffrn_reflns_av_unetI/netI 0.0249
_diffrn_reflns_Laue_measured_fraction_full 0.995
_diffrn_reflns_Laue_measured_fraction_max 0.969
_diffrn_reflns_limit_h_max 11
_diffrn_reflns_limit_h_min -13
_diffrn_reflns_limit_k_max 15
_diffrn_reflns_limit_k_min -14
_diffrn_reflns_limit_l_max 15
_diffrn_reflns_limit_l_min -17
_diffrn_reflns_number 12597
_diffrn_reflns_point_group_measured_fraction_full 0.995
_diffrn_reflns_point_group_measured_fraction_max 0.969
_diffrn_reflns_theta_full 67.684
_diffrn_reflns_theta_max 73.677
_diffrn_reflns_theta_min 3.413
_diffrn_source 'microfocus sealed tube'
_diffrn_source_type 'Agilent Diffraction microfocus tube'
_exptl_absorpt_coefficient_mu 3.421
_exptl_absorpt_correction_T_max 1.000
_exptl_absorpt_correction_T_min 0.437
_exptl_absorpt_correction_type gaussian
_exptl_absorpt_process_details
;
CrysAlisPro 1.171.38.46 (Rigaku Oxford Diffraction, 2015)
Numerical absorption correction based on gaussian integration over
			a multifaceted crystal model
Empirical absorption correction using spherical harmonics,
 implemented in SCALE3 ABSPACK scaling algorithm.
;
_exptl_crystal_colour 'clear colourless'
_exptl_crystal_colour_lustre clear
_exptl_crystal_colour_primary colourless
_exptl_crystal_density_diffrn 1.477
_exptl_crystal_description block
_exptl_crystal_F_000 768
_exptl_crystal_recrystallization_method 'Re-crystallisation from solvent: diethyl ether, petroleum ether'
_exptl_crystal_size_max 0.345
_exptl_crystal_size_mid 0.254
_exptl_crystal_size_min 0.105
_refine_diff_density_max 0.599
_refine_diff_density_min -0.516
_refine_diff_density_rms 0.082
_refine_ls_extinction_method none
_refine_ls_goodness_of_fit_ref 1.075
_refine_ls_hydrogen_treatment constr
_refine_ls_matrix_type full
_refine_ls_number_parameters 445
_refine_ls_number_reflns 6604
_refine_ls_number_restraints 0
_refine_ls_restrained_S_all 1.075
_refine_ls_R_factor_all 0.0383
_refine_ls_R_factor_gt 0.0357
_refine_ls_shift/su_max 0.001
_refine_ls_shift/su_mean 0.000
_refine_ls_structure_factor_coef Fsqd
_refine_ls_weighting_details 'w=1/[\s^2^(Fo^2^)+(0.0406P)^2^+3.5368P] where P=(Fo^2^+2Fc^2^)/3'
_refine_ls_weighting_scheme calc
_refine_ls_wR_factor_gt 0.1009
_refine_ls_wR_factor_ref 0.1022
_reflns_Friedel_coverage 0.000
_reflns_number_gt 6212
_reflns_number_total 6604
_reflns_threshold_expression 'I > 2\s(I)'
_cod_data_source_file d4sc03232b2.cif
_cod_data_source_block 42b
_cod_depositor_comments 'Adding full bibliography for 1571943--1571950.cif.'
_cod_original_cell_volume 1687.30(16)
_cod_database_code 1571948
_nottingham_internal_coll_name REARDF
_nottingham_internal_coll_number 17454
_nottingham_internal_coll_client REA/RD
_nottingham_internal_coll_type custom
_nottingham_internal_coll_frame_method '\w scans'
_nottingham_internal_coll_frame_time '1.00, 3.00'
_nottingham_internal_coll_frame_width 1.00
_nottingham_internal_coll_user pczwl
_nottingham_internal_coll_date 18/01/2018
_nottingham_internal_coll_location NOTTS
_nottingham_internal_coll_instrument 'GVA, PL13110002'
_nottingham_internal_process_date 23/01/2018
_nottingham_internal_process_user pczwl
_nottingham_internal_solution_date 23/1/2018
_nottingham_internal_solution_user pczwl
_nottingham_internal_refinement_date 12/2/2018
_nottingham_internal_refinement_user pczwl
_nottingham_internal_validation_date 12/2/2018
_nottingham_internal_validation_user pczwl
_nottingham_internal_archive_date 12/2/2018
_shelx_shelxl_version_number 2018/1
_chemical_oxdiff_formula 'C19 H19 Br O3'
_chemical_oxdiff_usercomment 'REARDF #17454 GVA-1359 IN FOMBLIN FILM ON A MICROMOUNT FOR REA/RD'
_shelx_space_group_comment
;
The symmetry employed for this shelxl refinement is uniquely defined
by the following loop, which should always be used as a source of
symmetry information in preference to the above space-group names.
They are only intended as comments.
;
_shelx_estimated_absorpt_t_max 0.715
_shelx_estimated_absorpt_t_min 0.385
_reflns_odcompleteness_completeness 99.88
_reflns_odcompleteness_iscentric 1
_reflns_odcompleteness_theta 67.13
_olex2_refinement_description
;
1. Fixed Uiso
 At 1.2 times of:
  All C(H) groups, All C(H,H) groups
 At 1.5 times of:
  All C(H,H,H) groups
2. Others
 Sof(C49)=Sof(H49C)=Sof(H49D)=Sof(C50)=Sof(H50)=Sof(C51)=Sof(H51C)=Sof(H51D)=1-
 FVAR(1)
 Sof(C49A)=Sof(H49A)=Sof(H49B)=Sof(C50A)=Sof(H50A)=Sof(C51A)=Sof(H51A)=
 Sof(H51B)=FVAR(1)
3.a Ternary CH refined with riding coordinates:
 C6(H6), C36(H36)
3.b Secondary CH2 refined with riding coordinates:
 C5(H5A,H5B), C17(H17A,H17B), C19(H19A,H19B), C35(H35A,H35B), C47(H47A,H47B),
 C49(H49C,H49D), C49A(H49A,H49B)
3.c Aromatic/amide H refined with riding coordinates:
 C7(H7), C8(H8), C10(H10), C11(H11), C14(H14), C15(H15), C20(H20), C37(H37),
 C38(H38), C40(H40), C41(H41), C44(H44), C45(H45), C50(H50), C50A(H50A)
3.d X=CH2 refined with riding coordinates:
 C21(H21A,H21B), C51(H51C,H51D), C51A(H51A,H51B)
3.e Idealised Me refined as rotating group:
 C18(H18A,H18B,H18C), C48(H48A,H48B,H48C)
;
_olex2_date_sample_data_collection 2018-01-19
_olex2_date_sample_submission 2018-01-16
_olex2_exptl_crystal_mounting_method "'in fomblin film on a micromount"
_olex2_submission_original_sample_id RA-203-006
_olex2_submission_special_instructions 'No special instructions were received'
_oxdiff_exptl_absorpt_empirical_details
;
Empirical correction (ABSPACK) includes:
- Absorption correction using spherical harmonics
- Frame scaling
;
_oxdiff_exptl_absorpt_empirical_full_max 1.325
_oxdiff_exptl_absorpt_empirical_full_min 0.715

loop_
_space_group_symop_operation_xyz
'x, y, z'
'-x, -y, -z'

loop_
_atom_site_label
_atom_site_type_symbol
_atom_site_fract_x
_atom_site_fract_y
_atom_site_fract_z
_atom_site_U_iso_or_equiv
_atom_site_adp_type
_atom_site_occupancy
_atom_site_site_symmetry_order
_atom_site_calc_flag
_atom_site_refinement_flags_posn
_atom_site_refinement_flags_adp
_atom_site_refinement_flags_occupancy
_atom_site_disorder_assembly
_atom_site_disorder_group
O1 O 0.4875(2) 0.8666(3) 0.2594(2) 0.0558(8) Uani 1 1 d . . . . .
C2 C 0.5993(3) 0.8859(4) 0.2746(3) 0.0419(9) Uani 1 1 d . . . . .
C3 C 0.6947(3) 0.7918(3) 0.3322(2) 0.0303(7) Uani 1 1 d . . . . .
C4 C 0.6797(3) 0.6580(3) 0.3857(2) 0.0280(6) Uani 1 1 d . . . . .
C5 C 0.5716(3) 0.6443(4) 0.3338(3) 0.0401(8) Uani 1 1 d . . . . .
H5A H 0.601194 0.641391 0.265628 0.048 Uiso 1 1 calc R . . . .
H5B H 0.547646 0.564988 0.377045 0.048 Uiso 1 1 calc R . . . .
C6 C 0.4586(3) 0.7493(4) 0.3197(3) 0.0429(9) Uani 1 1 d . . . . .
H6 H 0.395278 0.737113 0.282876 0.051 Uiso 1 1 calc R . . . .
C7 C 0.6159(3) 1.0063(4) 0.2268(3) 0.0509(11) Uani 1 1 d . . . . .
H7 H 0.551756 1.069635 0.186316 0.061 Uiso 1 1 calc R . . . .
C8 C 0.7241(3) 1.0355(3) 0.2370(3) 0.0430(9) Uani 1 1 d . . . . .
H8 H 0.732983 1.118757 0.204610 0.052 Uiso 1 1 calc R . . . .
C9 C 0.8212(3) 0.9437(3) 0.2948(2) 0.0316(7) Uani 1 1 d . . . . .
C10 C 0.8045(3) 0.8235(3) 0.3400(2) 0.0278(6) Uani 1 1 d . . . . .
H10 H 0.870271 0.759806 0.377880 0.033 Uiso 1 1 calc R . . . .
C11 C 0.7949(3) 0.5721(3) 0.3674(2) 0.0278(6) Uani 1 1 d . . . . .
H11 H 0.823008 0.585657 0.298106 0.033 Uiso 1 1 calc R . . . .
C12 C 0.8596(3) 0.4783(3) 0.4427(2) 0.0237(6) Uani 1 1 d . . . . .
C13 C 0.8248(3) 0.4482(3) 0.5532(2) 0.0238(6) Uani 1 1 d . . . . .
C14 C 0.7170(3) 0.5347(3) 0.5740(2) 0.0251(6) Uani 1 1 d . . . . .
H14 H 0.692527 0.522504 0.643699 0.030 Uiso 1 1 calc R . . . .
C15 C 0.6518(3) 0.6298(3) 0.4991(2) 0.0251(6) Uani 1 1 d . . . . .
H15 H 0.583782 0.682995 0.518206 0.030 Uiso 1 1 calc R . . . .
O16 O 0.4092(2) 0.7435(2) 0.41638(18) 0.0341(5) Uani 1 1 d . . . . .
C17 C 0.2877(3) 0.8224(3) 0.4146(3) 0.0343(7) Uani 1 1 d . . . . .
H17A H 0.228107 0.800009 0.382861 0.041 Uiso 1 1 calc R . . . .
H17B H 0.290667 0.910097 0.374055 0.041 Uiso 1 1 calc R . . . .
C18 C 0.2489(4) 0.8032(4) 0.5245(3) 0.0437(8) Uani 1 1 d . . . . .
H18A H 0.253681 0.714906 0.565119 0.066 Uiso 1 1 calc GR . . . .
H18B H 0.163468 0.849576 0.527307 0.066 Uiso 1 1 calc GR . . . .
H18C H 0.304318 0.832713 0.553050 0.066 Uiso 1 1 calc GR . . . .
C19 C 0.9405(3) 0.9758(3) 0.3045(3) 0.0351(7) Uani 1 1 d . . . . .
H19A H 0.919191 1.051754 0.319696 0.042 Uiso 1 1 calc R . . . .
H19B H 0.985034 0.908157 0.364324 0.042 Uiso 1 1 calc R . . . .
C20 C 1.0269(3) 0.9965(3) 0.2118(3) 0.0397(8) Uani 1 1 d . . . . .
H20 H 1.097618 1.026350 0.212883 0.048 Uiso 1 1 calc R . . . .
C21 C 1.0140(4) 0.9772(4) 0.1298(3) 0.0498(10) Uani 1 1 d . . . . .
H21A H 0.944644 0.947281 0.125271 0.060 Uiso 1 1 calc R . . . .
H21B H 1.073851 0.992971 0.074537 0.060 Uiso 1 1 calc R . . . .
Br22 Br 1.00325(3) 0.37313(3) 0.41303(2) 0.02923(10) Uani 1 1 d . . . . .
O23 O 0.8819(2) 0.3580(2) 0.62169(17) 0.0343(5) Uani 1 1 d . . . . .
O31 O 0.50246(17) 0.60289(18) 0.12937(16) 0.0244(4) Uani 1 1 d . . . . .
C32 C 0.4472(2) 0.5039(2) 0.1651(2) 0.0182(5) Uani 1 1 d . . . . .
C33 C 0.3272(2) 0.5107(2) 0.1411(2) 0.0171(5) Uani 1 1 d . . . . .
C34 C 0.2460(2) 0.6341(2) 0.0727(2) 0.0174(5) Uani 1 1 d . . . . .
C35 C 0.3094(2) 0.7413(2) 0.0566(2) 0.0204(5) Uani 1 1 d . . . . .
H35A H 0.273816 0.815016 -0.003839 0.025 Uiso 1 1 calc R . . . .
H35B H 0.291774 0.763492 0.118015 0.025 Uiso 1 1 calc R . . . .
C36 C 0.4484(2) 0.7062(3) 0.0397(2) 0.0218(5) Uani 1 1 d . . . . .
H36 H 0.467761 0.684958 -0.022886 0.026 Uiso 1 1 calc R . . . .
C37 C 0.5173(2) 0.3927(3) 0.2315(2) 0.0218(5) Uani 1 1 d . . . . .
H37 H 0.598435 0.388744 0.248686 0.026 Uiso 1 1 calc R . . . .
C38 C 0.4684(3) 0.2889(3) 0.2719(2) 0.0288(6) Uani 1 1 d . . . . .
H38 H 0.516048 0.213577 0.317671 0.035 Uiso 1 1 calc R . . . .
C39 C 0.3494(3) 0.2922(3) 0.2468(3) 0.0315(7) Uani 1 1 d . . . . .
C40 C 0.2808(3) 0.4032(3) 0.1816(2) 0.0237(6) Uani 1 1 d . . . . .
H40 H 0.200111 0.406469 0.163962 0.028 Uiso 1 1 calc R . . . .
C41 C 0.2334(2) 0.6272(3) -0.0295(2) 0.0194(5) Uani 1 1 d . . . . .
H41 H 0.306643 0.613450 -0.069524 0.023 Uiso 1 1 calc R . . . .
C42 C 0.1248(3) 0.6395(3) -0.0663(2) 0.0215(5) Uani 1 1 d . . . . .
C43 C 0.0045(3) 0.6589(3) -0.0098(2) 0.0232(6) Uani 1 1 d . . . . .
C44 C 0.0140(3) 0.6690(3) 0.0888(2) 0.0235(6) Uani 1 1 d . . . . .
H44 H -0.060162 0.684629 0.127301 0.028 Uiso 1 1 calc R . . . .
C45 C 0.1221(3) 0.6571(3) 0.1265(2) 0.0208(5) Uani 1 1 d . . . . .
H45 H 0.120980 0.663490 0.191400 0.025 Uiso 1 1 calc R . . . .
O46 O 0.49852(18) 0.80411(19) 0.02774(18) 0.0281(5) Uani 1 1 d . . . . .
C47 C 0.6300(3) 0.7854(3) 0.0023(3) 0.0319(7) Uani 1 1 d . . . . .
H47A H 0.647065 0.766345 -0.060657 0.038 Uiso 1 1 calc R . . . .
H47B H 0.676441 0.715192 0.059593 0.038 Uiso 1 1 calc R . . . .
C48 C 0.6699(3) 0.9026(3) -0.0157(3) 0.0423(9) Uani 1 1 d . . . . .
H48A H 0.623171 0.971517 -0.072360 0.063 Uiso 1 1 calc GR . . . .
H48B H 0.758860 0.892421 -0.033750 0.063 Uiso 1 1 calc GR . . . .
H48C H 0.653594 0.920041 0.047242 0.063 Uiso 1 1 calc GR . . . .
C49 C 0.2969(10) 0.1797(10) 0.3103(8) 0.025(2) Uani 0.510(8) 1 d . . P A 2
H49C H 0.208226 0.199147 0.294218 0.030 Uiso 0.510(8) 1 calc R . P A 2
H49D H 0.340147 0.111390 0.288146 0.030 Uiso 0.510(8) 1 calc R . P A 2
C49A C 0.2984(11) 0.1721(11) 0.2744(9) 0.030(2) Uani 0.490(8) 1 d . . P A 1
H49A H 0.231801 0.188762 0.227170 0.036 Uiso 0.490(8) 1 calc R . P A 1
H49B H 0.365818 0.104090 0.267807 0.036 Uiso 0.490(8) 1 calc R . P A 1
C50 C 0.3061(6) 0.1342(5) 0.4248(5) 0.0255(14) Uani 0.510(8) 1 d . . P A 2
H50 H 0.245226 0.175260 0.460393 0.031 Uiso 0.510(8) 1 calc R . P A 2
C50A C 0.2489(7) 0.1374(6) 0.3827(6) 0.0289(17) Uani 0.490(8) 1 d . . P A 1
H50A H 0.301172 0.129249 0.434148 0.035 Uiso 0.490(8) 1 calc R . P A 1
C51 C 0.3920(6) 0.0416(6) 0.4801(5) 0.0322(16) Uani 0.510(8) 1 d . . P A 2
H51C H 0.454557 -0.001797 0.447309 0.039 Uiso 0.510(8) 1 calc R . P A 2
H51D H 0.391584 0.018223 0.552721 0.039 Uiso 0.510(8) 1 calc R . P A 2
C51A C 0.1362(7) 0.1172(6) 0.4112(6) 0.0354(18) Uani 0.490(8) 1 d . . P A 1
H51A H 0.081893 0.124704 0.361281 0.042 Uiso 0.490(8) 1 calc R . P A 1
H51B H 0.109306 0.095268 0.481554 0.042 Uiso 0.490(8) 1 calc R . P A 1
Br52 Br 0.11252(3) 0.63156(3) -0.19561(2) 0.02832(10) Uani 1 1 d . . . . .
O53 O -0.09377(19) 0.6656(2) -0.04287(19) 0.0354(5) Uani 1 1 d . . . . .

loop_
_atom_site_aniso_label
_atom_site_aniso_U_11
_atom_site_aniso_U_22
_atom_site_aniso_U_33
_atom_site_aniso_U_23
_atom_site_aniso_U_13
_atom_site_aniso_U_12
O1 0.0263(12) 0.0698(19) 0.0351(14) 0.0180(13) -0.0122(10) -0.0074(12)
C2 0.0216(15) 0.052(2) 0.0272(16) 0.0072(15) -0.0036(13) -0.0008(14)
C3 0.0242(14) 0.0355(17) 0.0173(14) 0.0006(12) -0.0031(11) 0.0004(12)
C4 0.0244(14) 0.0369(17) 0.0171(14) -0.0038(12) -0.0053(11) -0.0060(12)
C5 0.0293(17) 0.064(2) 0.0269(17) -0.0161(16) -0.0083(13) -0.0092(16)
C6 0.0289(17) 0.064(2) 0.0284(17) -0.0064(17) -0.0121(13) -0.0118(16)
C7 0.0297(18) 0.047(2) 0.0347(19) 0.0172(17) -0.0009(14) 0.0069(15)
C8 0.0356(18) 0.0320(17) 0.0324(18) 0.0087(14) 0.0086(14) 0.0024(14)
C9 0.0317(16) 0.0308(16) 0.0209(14) -0.0038(12) 0.0032(12) 0.0001(13)
C10 0.0252(14) 0.0304(15) 0.0189(14) -0.0045(12) -0.0016(11) 0.0008(12)
C11 0.0272(15) 0.0377(17) 0.0182(14) -0.0083(12) -0.0015(11) -0.0102(13)
C12 0.0242(14) 0.0276(14) 0.0223(14) -0.0105(12) -0.0037(11) -0.0079(11)
C13 0.0333(15) 0.0220(13) 0.0188(13) -0.0064(11) -0.0061(11) -0.0105(11)
C14 0.0294(15) 0.0294(15) 0.0182(13) -0.0068(12) -0.0010(11) -0.0130(12)
C15 0.0213(13) 0.0333(15) 0.0207(14) -0.0076(12) -0.0021(11) -0.0100(11)
O16 0.0221(10) 0.0424(13) 0.0321(12) -0.0055(10) -0.0072(9) -0.0089(9)
C17 0.0256(15) 0.0294(16) 0.046(2) -0.0074(14) -0.0084(14) -0.0101(12)
C18 0.0405(19) 0.0363(19) 0.051(2) -0.0122(17) 0.0012(16) -0.0118(15)
C19 0.0425(19) 0.0316(16) 0.0292(16) -0.0098(14) 0.0001(14) -0.0084(14)
C20 0.0371(18) 0.0426(19) 0.0381(19) -0.0109(16) -0.0003(15) -0.0146(15)
C21 0.043(2) 0.067(3) 0.047(2) -0.026(2) 0.0166(17) -0.0268(19)
Br22 0.02884(17) 0.03467(18) 0.02857(17) -0.01682(14) -0.00676(12) -0.00375(13)
O23 0.0526(14) 0.0228(11) 0.0228(11) -0.0049(9) -0.0100(10) -0.0019(10)
O31 0.0176(9) 0.0240(10) 0.0304(11) -0.0060(9) -0.0066(8) -0.0073(8)
C32 0.0168(12) 0.0219(13) 0.0169(12) -0.0084(10) 0.0004(10) -0.0051(10)
C33 0.0162(12) 0.0216(13) 0.0143(12) -0.0073(10) -0.0013(9) -0.0043(10)
C34 0.0154(12) 0.0201(13) 0.0172(12) -0.0069(10) -0.0030(9) -0.0040(10)
C35 0.0172(13) 0.0207(13) 0.0232(13) -0.0080(11) -0.0019(10) -0.0037(10)
C36 0.0178(13) 0.0199(13) 0.0263(14) -0.0064(11) -0.0014(10) -0.0054(10)
C37 0.0145(12) 0.0292(14) 0.0202(13) -0.0100(11) -0.0012(10) -0.0012(10)
C38 0.0236(14) 0.0244(14) 0.0252(15) 0.0005(12) -0.0018(11) 0.0006(11)
C39 0.0264(15) 0.0244(15) 0.0355(17) -0.0020(13) 0.0012(13) -0.0085(12)
C40 0.0193(13) 0.0251(14) 0.0265(14) -0.0077(12) -0.0011(11) -0.0083(11)
C41 0.0168(12) 0.0247(13) 0.0152(12) -0.0061(10) 0.0001(10) -0.0048(10)
C42 0.0230(13) 0.0266(14) 0.0154(12) -0.0073(11) -0.0022(10) -0.0067(11)
C43 0.0184(13) 0.0266(14) 0.0255(14) -0.0096(12) -0.0037(11) -0.0055(11)
C44 0.0181(13) 0.0286(14) 0.0224(14) -0.0093(12) 0.0034(10) -0.0054(11)
C45 0.0221(13) 0.0231(13) 0.0180(13) -0.0087(11) 0.0008(10) -0.0057(10)
O46 0.0180(9) 0.0221(10) 0.0451(13) -0.0131(9) 0.0028(9) -0.0076(8)
C47 0.0196(14) 0.0265(15) 0.048(2) -0.0125(14) 0.0052(13) -0.0089(12)
C48 0.0260(16) 0.0319(17) 0.071(3) -0.0195(18) 0.0060(16) -0.0140(14)
C49 0.027(4) 0.020(3) 0.030(6) -0.012(4) -0.006(4) -0.004(3)
C49A 0.035(4) 0.021(4) 0.033(6) -0.011(4) 0.010(5) -0.011(3)
C50 0.031(3) 0.021(3) 0.025(3) -0.010(2) 0.003(3) -0.010(2)
C50A 0.039(4) 0.018(3) 0.025(4) -0.005(3) 0.005(3) -0.008(3)
C51 0.044(4) 0.024(3) 0.025(3) -0.007(2) 0.000(3) -0.005(3)
C51A 0.044(4) 0.025(3) 0.036(4) -0.014(3) 0.013(3) -0.010(3)
Br52 0.02738(16) 0.04180(19) 0.02018(16) -0.01446(13) -0.00523(11) -0.00864(13)
O53 0.0174(10) 0.0566(15) 0.0383(13) -0.0231(11) -0.0055(9) -0.0082(10)

loop_
_atom_type_symbol
_atom_type_description
_atom_type_scat_dispersion_real
_atom_type_scat_dispersion_imag
_atom_type_scat_source
C C 0.0181 0.0091 'International Tables Vol C Tables 4.2.6.8 and 6.1.1.4'
H H 0.0000 0.0000 'International Tables Vol C Tables 4.2.6.8 and 6.1.1.4'
O O 0.0492 0.0322 'International Tables Vol C Tables 4.2.6.8 and 6.1.1.4'
Br Br -0.6763 1.2805 'International Tables Vol C Tables 4.2.6.8 and 6.1.1.4'

loop_
_exptl_crystal_face_index_h
_exptl_crystal_face_index_k
_exptl_crystal_face_index_l
_exptl_crystal_face_perp_dist
0 -1 0 0.0692
-3 5 0 0.0770
4 -4 2 0.0987
-5 4 -2 0.0949
-6 -3 -6 0.1530
0 -7 -3 0.0956
2 5 -4 0.0969
-7 1 -2 0.1228
-7 -3 0 0.1239
-7 -3 -4 0.1437
1 0 -5 0.1558
5 -2 1 0.1193
2 -1 3 0.0804
-2 1 5 0.1545
0 0 -1 0.1534
-2 1 -3 0.1376
-5 2 3 0.1254
-1 -5 4 0.1042
1 0 1 0.0999
0 0 -1 0.1459
0 1 0 0.0362
7 -1 2 0.1182
5 6 7 0.1178

loop_
_geom_angle_atom_site_label_1
_geom_angle_atom_site_label_2
_geom_angle_atom_site_label_3
_geom_angle
_geom_angle_site_symmetry_1
_geom_angle_site_symmetry_3
_geom_angle_publ_flag
C2 O1 C6 118.1(3) . . ?
O1 C2 C3 123.9(3) . . ?
O1 C2 C7 116.4(3) . . ?
C7 C2 C3 119.7(3) . . ?
C2 C3 C4 121.1(3) . . ?
C2 C3 C10 118.2(3) . . ?
C10 C3 C4 120.7(3) . . ?
C3 C4 C5 108.0(3) . . ?
C11 C4 C3 109.7(3) . . ?
C11 C4 C5 106.9(3) . . ?
C11 C4 C15 111.9(2) . . ?
C15 C4 C3 109.0(3) . . ?
C15 C4 C5 111.3(3) . . ?
C4 C5 H5A 109.1 . . ?
C4 C5 H5B 109.1 . . ?
H5A C5 H5B 107.8 . . ?
C6 C5 C4 112.5(3) . . ?
C6 C5 H5A 109.1 . . ?
C6 C5 H5B 109.1 . . ?
O1 C6 C5 111.8(3) . . ?
O1 C6 H6 108.3 . . ?
C5 C6 H6 108.3 . . ?
O16 C6 O1 111.5(3) . . ?
O16 C6 C5 108.6(3) . . ?
O16 C6 H6 108.3 . . ?
C2 C7 H7 119.5 . . ?
C8 C7 C2 121.0(3) . . ?
C8 C7 H7 119.5 . . ?
C7 C8 H8 119.6 . . ?
C7 C8 C9 120.8(3) . . ?
C9 C8 H8 119.6 . . ?
C8 C9 C19 120.5(3) . . ?
C10 C9 C8 117.6(3) . . ?
C10 C9 C19 121.8(3) . . ?
C3 C10 H10 118.6 . . ?
C9 C10 C3 122.7(3) . . ?
C9 C10 H10 118.6 . . ?
C4 C11 H11 118.3 . . ?
C12 C11 C4 123.5(3) . . ?
C12 C11 H11 118.3 . . ?
C11 C12 C13 123.1(3) . . ?
C11 C12 Br22 120.8(2) . . ?
C13 C12 Br22 116.1(2) . . ?
C14 C13 C12 114.8(2) . . ?
O23 C13 C12 122.4(3) . . ?
O23 C13 C14 122.8(3) . . ?
C13 C14 H14 118.7 . . ?
C15 C14 C13 122.6(3) . . ?
C15 C14 H14 118.7 . . ?
C4 C15 H15 118.1 . . ?
C14 C15 C4 123.9(3) . . ?
C14 C15 H15 118.1 . . ?
C6 O16 C17 114.2(3) . . ?
O16 C17 H17A 110.3 . . ?
O16 C17 H17B 110.3 . . ?
O16 C17 C18 106.9(3) . . ?
H17A C17 H17B 108.6 . . ?
C18 C17 H17A 110.3 . . ?
C18 C17 H17B 110.3 . . ?
C17 C18 H18A 109.5 . . ?
C17 C18 H18B 109.5 . . ?
C17 C18 H18C 109.5 . . ?
H18A C18 H18B 109.5 . . ?
H18A C18 H18C 109.5 . . ?
H18B C18 H18C 109.5 . . ?
C9 C19 H19A 108.4 . . ?
C9 C19 H19B 108.4 . . ?
H19A C19 H19B 107.5 . . ?
C20 C19 C9 115.5(3) . . ?
C20 C19 H19A 108.4 . . ?
C20 C19 H19B 108.4 . . ?
C19 C20 H20 117.0 . . ?
C21 C20 C19 126.0(3) . . ?
C21 C20 H20 117.0 . . ?
C20 C21 H21A 120.0 . . ?
C20 C21 H21B 120.0 . . ?
H21A C21 H21B 120.0 . . ?
C32 O31 C36 115.6(2) . . ?
O31 C32 C33 123.8(2) . . ?
O31 C32 C37 115.7(2) . . ?
C33 C32 C37 120.5(2) . . ?
C32 C33 C34 121.2(2) . . ?
C32 C33 C40 118.7(2) . . ?
C40 C33 C34 120.1(2) . . ?
C33 C34 C35 109.2(2) . . ?
C41 C34 C33 108.2(2) . . ?
C41 C34 C35 110.2(2) . . ?
C45 C34 C33 109.5(2) . . ?
C45 C34 C35 107.6(2) . . ?
C45 C34 C41 112.1(2) . . ?
C34 C35 H35A 109.3 . . ?
C34 C35 H35B 109.3 . . ?
H35A C35 H35B 107.9 . . ?
C36 C35 C34 111.8(2) . . ?
C36 C35 H35A 109.3 . . ?
C36 C35 H35B 109.3 . . ?
O31 C36 C35 110.0(2) . . ?
O31 C36 H36 110.3 . . ?
C35 C36 H36 110.3 . . ?
O46 C36 O31 107.2(2) . . ?
O46 C36 C35 108.7(2) . . ?
O46 C36 H36 110.3 . . ?
C32 C37 H37 120.2 . . ?
C38 C37 C32 119.6(3) . . ?
C38 C37 H37 120.2 . . ?
C37 C38 H38 119.4 . . ?
C37 C38 C39 121.2(3) . . ?
C39 C38 H38 119.4 . . ?
C38 C39 C49 116.1(5) . . ?
C38 C39 C49A 123.1(5) . . ?
C40 C39 C38 118.5(3) . . ?
C40 C39 C49 124.2(5) . . ?
C40 C39 C49A 117.6(5) . . ?
C33 C40 H40 119.3 . . ?
C39 C40 C33 121.5(3) . . ?
C39 C40 H40 119.3 . . ?
C34 C41 H41 118.4 . . ?
C42 C41 C34 123.2(2) . . ?
C42 C41 H41 118.4 . . ?
C41 C42 C43 123.2(3) . . ?
C41 C42 Br52 122.0(2) . . ?
C43 C42 Br52 114.77(19) . . ?
C44 C43 C42 114.6(2) . . ?
O53 C43 C42 122.5(3) . . ?
O53 C43 C44 122.9(3) . . ?
C43 C44 H44 118.6 . . ?
C45 C44 C43 122.8(3) . . ?
C45 C44 H44 118.6 . . ?
C34 C45 H45 118.0 . . ?
C44 C45 C34 124.0(3) . . ?
C44 C45 H45 118.0 . . ?
C36 O46 C47 113.8(2) . . ?
O46 C47 H47A 110.1 . . ?
O46 C47 H47B 110.1 . . ?
O46 C47 C48 107.9(3) . . ?
H47A C47 H47B 108.4 . . ?
C48 C47 H47A 110.1 . . ?
C48 C47 H47B 110.1 . . ?
C47 C48 H48A 109.5 . . ?
C47 C48 H48B 109.5 . . ?
C47 C48 H48C 109.5 . . ?
H48A C48 H48B 109.5 . . ?
H48A C48 H48C 109.5 . . ?
H48B C48 H48C 109.5 . . ?
C39 C49 H49C 108.2 . . ?
C39 C49 H49D 108.2 . . ?
H49C C49 H49D 107.4 . . ?
C50 C49 C39 116.2(7) . . ?
C50 C49 H49C 108.2 . . ?
C50 C49 H49D 108.2 . . ?
C39 C49A H49A 110.3 . . ?
C39 C49A H49B 110.3 . . ?
H49A C49A H49B 108.6 . . ?
C50A C49A C39 107.0(7) . . ?
C50A C49A H49A 110.3 . . ?
C50A C49A H49B 110.3 . . ?
C49 C50 H50 117.5 . . ?
C51 C50 C49 125.0(7) . . ?
C51 C50 H50 117.5 . . ?
C49A C50A H50A 118.2 . . ?
C51A C50A C49A 123.5(9) . . ?
C51A C50A H50A 118.2 . . ?
C50 C51 H51C 120.0 . . ?
C50 C51 H51D 120.0 . . ?
H51C C51 H51D 120.0 . . ?
C50A C51A H51A 120.0 . . ?
C50A C51A H51B 120.0 . . ?
H51A C51A H51B 120.0 . . ?

loop_
_geom_bond_atom_site_label_1
_geom_bond_atom_site_label_2
_geom_bond_distance
_geom_bond_site_symmetry_2
_geom_bond_publ_flag
O1 C2 1.380(5) . ?
O1 C6 1.425(5) . ?
C2 C3 1.399(4) . ?
C2 C7 1.388(6) . ?
C3 C4 1.529(5) . ?
C3 C10 1.399(5) . ?
C4 C5 1.562(4) . ?
C4 C11 1.500(4) . ?
C4 C15 1.507(4) . ?
C5 H5A 0.9900 . ?
C5 H5B 0.9900 . ?
C5 C6 1.513(5) . ?
C6 H6 1.0000 . ?
C6 O16 1.388(4) . ?
C7 H7 0.9500 . ?
C7 C8 1.377(6) . ?
C8 H8 0.9500 . ?
C8 C9 1.401(5) . ?
C9 C10 1.384(5) . ?
C9 C19 1.512(5) . ?
C10 H10 0.9500 . ?
C11 H11 0.9500 . ?
C11 C12 1.326(4) . ?
C12 C13 1.477(4) . ?
C12 Br22 1.892(3) . ?
C13 C14 1.465(4) . ?
C13 O23 1.223(4) . ?
C14 H14 0.9500 . ?
C14 C15 1.330(4) . ?
C15 H15 0.9500 . ?
O16 C17 1.442(4) . ?
C17 H17A 0.9900 . ?
C17 H17B 0.9900 . ?
C17 C18 1.499(5) . ?
C18 H18A 0.9800 . ?
C18 H18B 0.9800 . ?
C18 H18C 0.9800 . ?
C19 H19A 0.9900 . ?
C19 H19B 0.9900 . ?
C19 C20 1.497(5) . ?
C20 H20 0.9500 . ?
C20 C21 1.303(6) . ?
C21 H21A 0.9500 . ?
C21 H21B 0.9500 . ?
O31 C32 1.369(3) . ?
O31 C36 1.442(3) . ?
C32 C33 1.395(4) . ?
C32 C37 1.395(4) . ?
C33 C34 1.538(4) . ?
C33 C40 1.397(4) . ?
C34 C35 1.554(4) . ?
C34 C41 1.506(4) . ?
C34 C45 1.505(4) . ?
C35 H35A 0.9900 . ?
C35 H35B 0.9900 . ?
C35 C36 1.513(4) . ?
C36 H36 1.0000 . ?
C36 O46 1.375(3) . ?
C37 H37 0.9500 . ?
C37 C38 1.373(4) . ?
C38 H38 0.9500 . ?
C38 C39 1.402(4) . ?
C39 C40 1.381(4) . ?
C39 C49 1.512(12) . ?
C39 C49A 1.578(12) . ?
C40 H40 0.9500 . ?
C41 H41 0.9500 . ?
C41 C42 1.329(4) . ?
C42 C43 1.484(4) . ?
C42 Br52 1.893(3) . ?
C43 C44 1.466(4) . ?
C43 O53 1.217(3) . ?
C44 H44 0.9500 . ?
C44 C45 1.331(4) . ?
C45 H45 0.9500 . ?
O46 C47 1.445(3) . ?
C47 H47A 0.9900 . ?
C47 H47B 0.9900 . ?
C47 C48 1.506(4) . ?
C48 H48A 0.9800 . ?
C48 H48B 0.9800 . ?
C48 H48C 0.9800 . ?
C49 H49C 0.9900 . ?
C49 H49D 0.9900 . ?
C49 C50 1.495(11) . ?
C49A H49A 0.9900 . ?
C49A H49B 0.9900 . ?
C49A C50A 1.486(11) . ?
C50 H50 0.9500 . ?
C50 C51 1.315(9) . ?
C50A H50A 0.9500 . ?
C50A C51A 1.320(11) . ?
C51 H51C 0.9500 . ?
C51 H51D 0.9500 . ?
C51A H51A 0.9500 . ?
C51A H51B 0.9500 . ?

loop_
_geom_torsion_atom_site_label_1
_geom_torsion_atom_site_label_2
_geom_torsion_atom_site_label_3
_geom_torsion_atom_site_label_4
_geom_torsion
_geom_torsion_site_symmetry_1
_geom_torsion_site_symmetry_2
_geom_torsion_site_symmetry_3
_geom_torsion_site_symmetry_4
_geom_torsion_publ_flag
O1 C2 C3 C4 -1.4(6) . . . . ?
O1 C2 C3 C10 178.8(3) . . . . ?
O1 C2 C7 C8 180.0(4) . . . . ?
O1 C6 O16 C17 68.2(3) . . . . ?
C2 O1 C6 C5 -39.0(5) . . . . ?
C2 O1 C6 O16 82.9(4) . . . . ?
C2 C3 C4 C5 19.1(4) . . . . ?
C2 C3 C4 C11 135.2(3) . . . . ?
C2 C3 C4 C15 -102.0(3) . . . . ?
C2 C3 C10 C9 1.2(5) . . . . ?
C2 C7 C8 C9 1.1(6) . . . . ?
C3 C2 C7 C8 -1.5(6) . . . . ?
C3 C4 C5 C6 -46.0(4) . . . . ?
C3 C4 C11 C12 124.8(3) . . . . ?
C3 C4 C15 C14 -125.8(3) . . . . ?
C4 C3 C10 C9 -178.6(3) . . . . ?
C4 C5 C6 O1 57.8(4) . . . . ?
C4 C5 C6 O16 -65.7(4) . . . . ?
C4 C11 C12 C13 0.1(5) . . . . ?
C4 C11 C12 Br22 179.4(2) . . . . ?
C5 C4 C11 C12 -118.4(3) . . . . ?
C5 C4 C15 C14 115.2(3) . . . . ?
C5 C6 O16 C17 -168.1(3) . . . . ?
C6 O1 C2 C3 11.2(6) . . . . ?
C6 O1 C2 C7 -170.3(4) . . . . ?
C6 O16 C17 C18 179.4(3) . . . . ?
C7 C2 C3 C4 -179.8(3) . . . . ?
C7 C2 C3 C10 0.4(5) . . . . ?
C7 C8 C9 C10 0.5(5) . . . . ?
C7 C8 C9 C19 179.1(3) . . . . ?
C8 C9 C10 C3 -1.6(5) . . . . ?
C8 C9 C19 C20 -76.4(4) . . . . ?
C9 C19 C20 C21 -7.3(6) . . . . ?
C10 C3 C4 C5 -161.2(3) . . . . ?
C10 C3 C4 C11 -45.1(4) . . . . ?
C10 C3 C4 C15 77.8(4) . . . . ?
C10 C9 C19 C20 102.2(4) . . . . ?
C11 C4 C5 C6 -163.9(3) . . . . ?
C11 C4 C15 C14 -4.3(4) . . . . ?
C11 C12 C13 C14 -3.5(4) . . . . ?
C11 C12 C13 O23 176.4(3) . . . . ?
C12 C13 C14 C15 3.0(4) . . . . ?
C13 C14 C15 C4 1.0(5) . . . . ?
C15 C4 C5 C6 73.6(4) . . . . ?
C15 C4 C11 C12 3.7(4) . . . . ?
C19 C9 C10 C3 179.8(3) . . . . ?
Br22 C12 C13 C14 177.11(19) . . . . ?
Br22 C12 C13 O23 -3.0(4) . . . . ?
O23 C13 C14 C15 -177.0(3) . . . . ?
O31 C32 C33 C34 -1.3(4) . . . . ?
O31 C32 C33 C40 179.6(2) . . . . ?
O31 C32 C37 C38 179.3(3) . . . . ?
O31 C36 O46 C47 66.1(3) . . . . ?
C32 O31 C36 C35 50.2(3) . . . . ?
C32 O31 C36 O46 168.2(2) . . . . ?
C32 C33 C34 C35 -10.2(3) . . . . ?
C32 C33 C34 C41 109.7(3) . . . . ?
C32 C33 C34 C45 -127.8(3) . . . . ?
C32 C33 C40 C39 1.9(4) . . . . ?
C32 C37 C38 C39 0.7(5) . . . . ?
C33 C32 C37 C38 1.2(4) . . . . ?
C33 C34 C35 C36 40.6(3) . . . . ?
C33 C34 C41 C42 120.5(3) . . . . ?
C33 C34 C45 C44 -119.5(3) . . . . ?
C34 C33 C40 C39 -177.2(3) . . . . ?
C34 C35 C36 O31 -61.9(3) . . . . ?
C34 C35 C36 O46 -179.0(2) . . . . ?
C34 C41 C42 C43 -1.2(4) . . . . ?
C34 C41 C42 Br52 179.5(2) . . . . ?
C35 C34 C41 C42 -120.2(3) . . . . ?
C35 C34 C45 C44 121.9(3) . . . . ?
C35 C36 O46 C47 -175.0(2) . . . . ?
C36 O31 C32 C33 -19.3(4) . . . . ?
C36 O31 C32 C37 162.6(2) . . . . ?
C36 O46 C47 C48 176.1(3) . . . . ?
C37 C32 C33 C34 176.7(2) . . . . ?
C37 C32 C33 C40 -2.4(4) . . . . ?
C37 C38 C39 C40 -1.2(5) . . . . ?
C37 C38 C39 C49 -169.3(5) . . . . ?
C37 C38 C39 C49A 168.7(5) . . . . ?
C38 C39 C40 C33 -0.1(5) . . . . ?
C38 C39 C49 C50 47.9(9) . . . . ?
C38 C39 C49A C50A 83.8(8) . . . . ?
C39 C49 C50 C51 -98.6(9) . . . . ?
C39 C49A C50A C51A 127.8(7) . . . . ?
C40 C33 C34 C35 168.9(2) . . . . ?
C40 C33 C34 C41 -71.2(3) . . . . ?
C40 C33 C34 C45 51.3(3) . . . . ?
C40 C39 C49 C50 -119.5(7) . . . . ?
C40 C39 C49A C50A -106.3(7) . . . . ?
C41 C34 C35 C36 -78.1(3) . . . . ?
C41 C34 C45 C44 0.5(4) . . . . ?
C41 C42 C43 C44 2.6(4) . . . . ?
C41 C42 C43 O53 -177.3(3) . . . . ?
C42 C43 C44 C45 -2.4(4) . . . . ?
C43 C44 C45 C34 1.0(5) . . . . ?
C45 C34 C35 C36 159.4(2) . . . . ?
C45 C34 C41 C42 -0.4(4) . . . . ?
C49 C39 C40 C33 167.0(5) . . . . ?
C49A C39 C40 C33 -170.6(5) . . . . ?
Br52 C42 C43 C44 -178.1(2) . . . . ?
Br52 C42 C43 O53 1.9(4) . . . . ?
O53 C43 C44 C45 177.5(3) . . . . ?

loop_
_exptl_oxdiff_crystal_face_indexfrac_h
_exptl_oxdiff_crystal_face_indexfrac_k
_exptl_oxdiff_crystal_face_indexfrac_l
_exptl_oxdiff_crystal_face_x
_exptl_oxdiff_crystal_face_y
_exptl_oxdiff_crystal_face_z
-0.0004 -0.5001 -0.0019 0.0509 -0.0182 -0.0463
-2.9950 5.4999 0.0185 -0.3352 0.3260 0.8528
3.9911 -4.0017 1.9857 0.1957 -0.1255 -0.9446
-4.9912 3.5011 -1.9884 -0.0698 0.1491 1.0126
-5.9866 -3.4956 -6.0112 0.5417 -0.4396 0.7111
0.0015 -7.4977 -3.0250 0.6315 -0.5549 -0.5204
2.0128 5.0072 -3.9744 -0.8355 -0.2764 0.4678
-6.9925 0.9997 -1.9996 0.3348 0.1415 1.0095
-6.9999 -2.5037 -0.0154 0.7794 0.2014 0.5686
-6.9907 -2.9985 -4.0125 0.6539 -0.1920 0.7553
1.0113 -0.4931 -4.9951 -0.2445 -0.5290 0.1306
4.9947 -1.9995 0.9953 -0.1271 -0.1882 -0.8153
1.9915 -1.0033 2.9942 0.0842 0.1613 -0.4961
-2.0106 0.9928 4.9961 0.2686 0.5890 0.0301
0.0024 0.0013 -0.9988 -0.0441 -0.0938 0.0583
-1.9915 1.0033 -2.9942 -0.0842 -0.1613 0.4961
-5.0042 1.9943 2.9998 0.3035 0.5633 0.5823
-1.0130 -5.0068 3.9752 0.7606 0.2346 -0.5821
0.9977 0.4992 1.0015 -0.0818 0.0702 -0.1262
0.0020 -0.4988 -1.0007 0.0068 -0.1120 0.0119
0.0004 0.5001 0.0019 -0.0509 0.0182 0.0463
6.9925 -0.9997 1.9996 -0.3348 -0.1415 -1.0095
4.9867 6.4945 7.0206 -0.7281 0.6846 -0.3769
